data_7150032
loop_
_publ_author_name
'Bedford, Simon T.'
'Grainger, Richard S.'
'Steed, Jonathan W.'
'Tisselli, Patrizia'

_publ_section_title
;
 Stereoselective synthesis of 2,5-disubstituted-1,4-oxathiane S-oxides.
;
_journal_issue 3
_journal_name_full 'Organic &amp; biomolecular chemistry'
_journal_page_first 404
_journal_page_last 406
_journal_paper_doi 10.1039/b415529g
_journal_volume 3
_journal_year 2005
_chemical_formula_sum 'C12 H19 N O2 S'
_chemical_formula_weight 241.34
_chemical_name_common pt1812
_chemical_name_systematic
;
?
;
_space_group_IT_number 88
_symmetry_cell_setting tetragonal
_symmetry_space_group_name_Hall '-I 4ad'
_symmetry_space_group_name_H-M 'I 41/a :2'
_atom_sites_solution_hydrogens geom
_atom_sites_solution_primary direct
_atom_sites_solution_secondary difmap
_audit_creation_method SHELXL-97
_cell_angle_alpha 90.00
_cell_angle_beta 90.00
_cell_angle_gamma 90.00
_cell_formula_units_Z 16
_cell_length_a 20.9699(9)
_cell_length_b 20.9699(9)
_cell_length_c 11.2756(6)
_cell_measurement_temperature 120(2)
_cell_volume 4958.3(4)
_computing_cell_refinement 'DENZO-SMN (Otwinowski & Minor, 1997)'
_computing_data_collection 'Collect (Hooft, 1999)'
_computing_data_reduction 'DENZO-SMN (Otwinowski & Minor, 1997)'
_computing_molecular_graphics 'X-Seed (Barbour, 1999)'
_computing_publication_material 'CIFTAB (Sheldrick, 1997)'
_computing_structure_refinement 'SHELXL-97 (Sheldrick, 1997)'
_computing_structure_solution 'SHELXS-97 (Sheldrick, 1990)'
_diffrn_ambient_temperature 120(2)
_diffrn_measured_fraction_theta_full 0.755
_diffrn_measured_fraction_theta_max 0.755
_diffrn_measurement_device_type 'Nonius KappaCCD'
_diffrn_radiation_monochromator graphite
_diffrn_radiation_source 'fine-focus sealed tube'
_diffrn_radiation_type MoK\a
_diffrn_radiation_wavelength 0.71073
_diffrn_reflns_av_R_equivalents 0.0345
_diffrn_reflns_av_sigmaI/netI 0.0951
_diffrn_reflns_limit_h_max 26
_diffrn_reflns_limit_h_min -26
_diffrn_reflns_limit_k_max 18
_diffrn_reflns_limit_k_min -18
_diffrn_reflns_limit_l_max 10
_diffrn_reflns_limit_l_min -14
_diffrn_reflns_number 3252
_diffrn_reflns_theta_full 27.40
_diffrn_reflns_theta_max 27.40
_diffrn_reflns_theta_min 2.75
_diffrn_standards_decay_% 0.0
_exptl_absorpt_coefficient_mu 0.247
_exptl_absorpt_correction_T_max 0.9522
_exptl_absorpt_correction_T_min 0.9075
_exptl_absorpt_correction_type multi-scan
_exptl_crystal_colour colourless
_exptl_crystal_density_diffrn 1.293
_exptl_crystal_density_method 'not measured'
_exptl_crystal_description prism
_exptl_crystal_F_000 2080
_exptl_crystal_size_max 0.40
_exptl_crystal_size_mid 0.35
_exptl_crystal_size_min 0.20
_refine_diff_density_max 0.256
_refine_diff_density_min -0.259
_refine_diff_density_rms 0.053
_refine_ls_extinction_coef 0.0014(2)
_refine_ls_extinction_expression Fc^*^=kFc[1+0.001xFc^2^\l^3^/sin(2\q)]^-1/4^
_refine_ls_extinction_method SHELXL
_refine_ls_goodness_of_fit_ref 1.003
_refine_ls_hydrogen_treatment mixed
_refine_ls_matrix_type full
_refine_ls_number_parameters 152
_refine_ls_number_reflns 2136
_refine_ls_number_restraints 0
_refine_ls_restrained_S_all 1.003
_refine_ls_R_factor_all 0.0866
_refine_ls_R_factor_gt 0.0434
_refine_ls_shift/su_max 0.000
_refine_ls_shift/su_mean 0.000
_refine_ls_structure_factor_coef Fsqd
_refine_ls_weighting_details 'calc w=1/[\s^2^(Fo^2^)+(0.0336P)^2^+0.0000P] where P=(Fo^2^+2Fc^2^)/3'
_refine_ls_weighting_scheme calc
_refine_ls_wR_factor_gt 0.0804
_refine_ls_wR_factor_ref 0.0930
_reflns_number_gt 1417
_reflns_number_total 2136
_reflns_threshold_expression >2sigma(I)
_cod_data_source_file b415529g.txt
_cod_data_source_block C:\structs\Grainger\pt1812\PT1812.CIF
_cod_original_sg_symbol_H-M I41/a
_cod_database_code 7150032

loop_
_symmetry_equiv_pos_as_xyz
'x, y, z'
'-y+3/4, x+1/4, z+1/4'
'-x, -y+1/2, z'
'y+1/4, -x+1/4, z+1/4'
'x+1/2, y+1/2, z+1/2'
'-y+5/4, x+3/4, z+3/4'
'-x+1/2, -y+1, z+1/2'
'y+3/4, -x+3/4, z+3/4'
'-x, -y, -z'
'y-3/4, -x-1/4, -z-1/4'
'x, y-1/2, -z'
'-y-1/4, x-1/4, -z-1/4'
'-x+1/2, -y+1/2, -z+1/2'
'y-1/4, -x+1/4, -z+1/4'
'x+1/2, y, -z+1/2'
'-y+1/4, x+1/4, -z+1/4'

loop_
_atom_site_label
_atom_site_type_symbol
_atom_site_fract_x
_atom_site_fract_y
_atom_site_fract_z
_atom_site_U_iso_or_equiv
_atom_site_adp_type
_atom_site_occupancy
_atom_site_symmetry_multiplicity
_atom_site_calc_flag
_atom_site_refinement_flags
_atom_site_disorder_assembly
_atom_site_disorder_group
S1 S 0.78490(3) 0.38087(3) 0.13402(5) 0.0212(2) Uani 1 1 d . . .
O1 O 0.89776(7) 0.29873(7) 0.21811(13) 0.0245(5) Uani 1 1 d . . .
N1 N 0.77242(10) 0.44883(9) 0.0922(2) 0.0253(6) Uani 1 1 d . . .
O2 O 0.73413(7) 0.33326(7) 0.13369(13) 0.0249(4) Uani 1 1 d . . .
C2 C 0.84778(11) 0.31142(11) 0.3014(2) 0.0215(6) Uani 1 1 d . . .
H2 H 0.8134 0.2789 0.2910 0.026 Uiso 1 1 calc R . .
C3 C 0.82025(10) 0.37721(10) 0.2764(2) 0.0214(6) Uani 1 1 d . . .
H3A H 0.8546 0.4094 0.2818 0.026 Uiso 1 1 calc R . .
H3B H 0.7878 0.3875 0.3373 0.026 Uiso 1 1 calc R . .
C5 C 0.84851(10) 0.35161(11) 0.0437(2) 0.0212(6) Uani 1 1 d . . .
H5 H 0.8832 0.3843 0.0412 0.025 Uiso 1 1 calc R . .
C6 C 0.87468(12) 0.29063(11) 0.10036(19) 0.0270(6) Uani 1 1 d . . .
H6A H 0.8405 0.2581 0.1011 0.032 Uiso 1 1 calc R . .
H6B H 0.9098 0.2742 0.0503 0.032 Uiso 1 1 calc R . .
C7 C 0.82453(11) 0.33991(11) -0.08202(19) 0.0275(6) Uani 1 1 d . . .
H7A H 0.8589 0.3216 -0.1300 0.041 Uiso 1 1 calc R . .
H7B H 0.8108 0.3804 -0.1171 0.041 Uiso 1 1 calc R . .
H7C H 0.7885 0.3102 -0.0798 0.041 Uiso 1 1 calc R . .
C8 C 0.87508(11) 0.30583(10) 0.4284(2) 0.0203(6) Uani 1 1 d . . .
C9 C 0.92341(11) 0.35728(11) 0.4512(2) 0.0234(6) Uani 1 1 d . . .
H9 H 0.9627 0.3551 0.4095 0.028 Uiso 1 1 calc R . .
C10 C 0.91500(11) 0.40530(12) 0.5251(2) 0.0280(7) Uani 1 1 d . . .
H10 H 0.9485 0.4355 0.5335 0.034 Uiso 1 1 calc R . .
C11 C 0.85551(12) 0.41493(12) 0.5965(2) 0.0369(7) Uani 1 1 d . . .
H11A H 0.8672 0.4216 0.6806 0.044 Uiso 1 1 calc R . .
H11B H 0.8334 0.4538 0.5683 0.044 Uiso 1 1 calc R . .
C12 C 0.81130(12) 0.35965(12) 0.5875(2) 0.0322(7) Uani 1 1 d . . .
H12 H 0.7751 0.3589 0.6381 0.039 Uiso 1 1 calc R . .
C13 C 0.81942(11) 0.31172(12) 0.5137(2) 0.0264(6) Uani 1 1 d . . .
H13 H 0.7884 0.2787 0.5138 0.032 Uiso 1 1 calc R . .
C14 C 0.90603(11) 0.24002(11) 0.4426(2) 0.0296(7) Uani 1 1 d . . .
H14A H 0.9411 0.2357 0.3857 0.044 Uiso 1 1 calc R . .
H14B H 0.8742 0.2068 0.4277 0.044 Uiso 1 1 calc R . .
H14C H 0.9226 0.2356 0.5234 0.044 Uiso 1 1 calc R . .
H1 H 0.7516(11) 0.4641(11) 0.139(2) 0.024(9) Uiso 1 1 d . . .

loop_
_atom_site_aniso_label
_atom_site_aniso_U_11
_atom_site_aniso_U_22
_atom_site_aniso_U_33
_atom_site_aniso_U_23
_atom_site_aniso_U_13
_atom_site_aniso_U_12
S1 0.0185(4) 0.0208(4) 0.0243(4) 0.0002(3) 0.0006(3) -0.0004(3)
O1 0.0222(10) 0.0317(11) 0.0198(10) -0.0031(8) 0.0013(8) 0.0060(7)
N1 0.0285(14) 0.0181(13) 0.0293(14) 0.0027(11) 0.0042(12) 0.0059(10)
O2 0.0191(10) 0.0244(10) 0.0311(10) 0.0022(8) -0.0018(8) -0.0053(7)
C2 0.0178(14) 0.0211(14) 0.0256(15) -0.0025(12) 0.0025(12) 0.0003(11)
C3 0.0181(14) 0.0231(15) 0.0229(15) -0.0011(11) 0.0006(11) 0.0002(11)
C5 0.0188(14) 0.0203(14) 0.0246(15) -0.0019(12) 0.0027(12) -0.0002(11)
C6 0.0281(15) 0.0280(16) 0.0247(16) -0.0036(13) 0.0011(13) 0.0047(12)
C7 0.0276(15) 0.0289(16) 0.0260(15) 0.0001(12) 0.0028(13) -0.0001(12)
C8 0.0202(14) 0.0194(14) 0.0213(14) -0.0003(11) -0.0010(12) -0.0008(11)
C9 0.0206(14) 0.0242(16) 0.0254(15) 0.0016(13) 0.0002(12) -0.0041(11)
C10 0.0314(17) 0.0252(16) 0.0275(16) 0.0015(13) -0.0078(13) -0.0049(12)
C11 0.0451(18) 0.0333(17) 0.0323(17) -0.0069(13) -0.0006(15) 0.0032(14)
C12 0.0320(17) 0.0400(18) 0.0245(16) 0.0014(14) 0.0081(13) 0.0051(14)
C13 0.0235(15) 0.0285(16) 0.0274(15) 0.0092(14) -0.0008(13) -0.0022(12)
C14 0.0325(16) 0.0266(16) 0.0297(16) 0.0005(13) -0.0062(13) 0.0000(12)

loop_
_atom_type_symbol
_atom_type_description
_atom_type_scat_dispersion_real
_atom_type_scat_dispersion_imag
_atom_type_scat_source
C C 0.0033 0.0016 'International Tables Vol C Tables 4.2.6.8 and 6.1.1.4'
H H 0.0000 0.0000 'International Tables Vol C Tables 4.2.6.8 and 6.1.1.4'
N N 0.0061 0.0033 'International Tables Vol C Tables 4.2.6.8 and 6.1.1.4'
O O 0.0106 0.0060 'International Tables Vol C Tables 4.2.6.8 and 6.1.1.4'
S S 0.1246 0.1234 'International Tables Vol C Tables 4.2.6.8 and 6.1.1.4'

loop_
_geom_angle_atom_site_label_1
_geom_angle_atom_site_label_2
_geom_angle_atom_site_label_3
_geom_angle
_geom_angle_site_symmetry_1
_geom_angle_site_symmetry_3
_geom_angle_publ_flag
O2 S1 N1 120.91(10) . . ?
O2 S1 C3 106.15(10) . . ?
N1 S1 C3 113.17(11) . . ?
O2 S1 C5 107.95(10) . . ?
N1 S1 C5 105.83(12) . . ?
C3 S1 C5 100.92(11) . . ?
C6 O1 C2 112.65(16) . . ?
O1 C2 C3 108.94(18) . . ?
O1 C2 C8 108.80(17) . . ?
C3 C2 C8 112.37(18) . . ?
C2 C3 S1 111.48(15) . . ?
C7 C5 C6 111.83(18) . . ?
C7 C5 S1 109.82(15) . . ?
C6 C5 S1 108.47(15) . . ?
O1 C6 C5 114.29(18) . . ?
C9 C8 C13 110.61(19) . . ?
C9 C8 C14 110.06(19) . . ?
C13 C8 C14 109.43(19) . . ?
C9 C8 C2 110.71(18) . . ?
C13 C8 C2 107.20(18) . . ?
C14 C8 C2 108.75(17) . . ?
C10 C9 C8 124.5(2) . . ?
C9 C10 C11 123.6(2) . . ?
C12 C11 C10 112.2(2) . . ?
C13 C12 C11 123.9(2) . . ?
C12 C13 C8 124.2(2) . . ?

loop_
_geom_bond_atom_site_label_1
_geom_bond_atom_site_label_2
_geom_bond_distance
_geom_bond_site_symmetry_2
_geom_bond_publ_flag
S1 O2 1.4594(15) . ?
S1 N1 1.524(2) . ?
S1 C3 1.770(2) . ?
S1 C5 1.787(2) . ?
O1 C6 1.423(2) . ?
O1 C2 1.432(2) . ?
C2 C3 1.522(3) . ?
C2 C8 1.546(3) . ?
C5 C7 1.524(3) . ?
C5 C6 1.531(3) . ?
C8 C9 1.502(3) . ?
C8 C13 1.517(3) . ?
C8 C14 1.533(3) . ?
C9 C10 1.319(3) . ?
C10 C11 1.498(3) . ?
C11 C12 1.488(3) . ?
C12 C13 1.316(3) . ?

loop_
_geom_hbond_atom_site_label_D
_geom_hbond_atom_site_label_H
_geom_hbond_atom_site_label_A
_geom_hbond_distance_DH
_geom_hbond_distance_HA
_geom_hbond_distance_DA
_geom_hbond_angle_DHA
_geom_hbond_site_symmetry_A
N1 H1 N1 0.76(2) 2.55(2) 3.2697(15) 157(2) 4_565
